data_1527216
loop_
_publ_author_name
'Chafik El Idrissi, B.'
'Venturini, G.'
'Malaman, B.'

_publ_section_title
;
 Crystal structures of R Fe6 Sn6 (R= Sc, Y, Gd-Tm, Lu) rare earths iron
 stannides
;
_journal_name_full 'Materials Research Bulletin'
_journal_page_first 1331
_journal_page_last 1338
_journal_volume 26
_journal_year 1991
_chemical_formula_sum 'Fe6 Ho Sn6'
_chemical_name_systematic 'Ho Fe6 Sn6'
_space_group_IT_number 71
_symmetry_space_group_name_Hall '-I 2 2'
_symmetry_space_group_name_H-M 'I m m m'
_cell_angle_alpha 90
_cell_angle_beta 90
_cell_angle_gamma 90
_cell_formula_units_Z 6
_cell_length_a 8.899
_cell_length_b 27.93
_cell_length_c 5.374
_cell_volume 1335.703
_citation_journal_id_ASTM MRBUAC
_cod_data_source_file ChafikElIdrissi_MRBUAC_1991_429.cif
_cod_data_source_block Fe6Ho1Sn6
_cod_original_formula_sum 'Fe6 Ho1 Sn6'
_cod_database_code 1527216

loop_
_symmetry_equiv_pos_as_xyz
x,y,z
-x,-y,z
x,-y,-z
-x,y,-z
-x,-y,-z
x,y,-z
-x,y,z
x,-y,z
x+1/2,y+1/2,z+1/2
-x+1/2,-y+1/2,z+1/2
x+1/2,-y+1/2,-z+1/2
-x+1/2,y+1/2,-z+1/2
-x+1/2,-y+1/2,-z+1/2
x+1/2,y+1/2,-z+1/2
-x+1/2,y+1/2,z+1/2
x+1/2,-y+1/2,z+1/2

loop_
_atom_site_label
_atom_site_type_symbol
_atom_site_fract_x
_atom_site_fract_y
_atom_site_fract_z
_atom_site_occupancy
_atom_site_U_iso_or_equiv
Fe4 Fe 0.245 0.083 0.25 1 0.0
Sn5 Sn 0 0.222 0 1 0.0
Sn6 Sn 0.5 0.222 0 1 0.0
Sn4 Sn 0.5 0.111 0 1 0.0
Sn7 Sn 0.345 0 0 1 0.0
Fe2 Fe 0.25 0.25 0.25 1 0.0
Sn3 Sn 0 0.111 0 1 0.0
Sn2 Sn 0.5 0.056 0.5 1 0.0
Ho2 Ho 0 0 0 1 0.0
Fe3 Fe 0.245 0.333 0.5 1 0.0
Fe1 Fe 0.245 0 0.5 1 0.0
Sn8 Sn 0.345 0.167 0.5 1 0.0
Ho1 Ho 0 0.167 0.5 1 0.0
Sn1 Sn 0 0.056 0.5 1 0.0
